data_4000027
loop_
_publ_author_name
'Ward, Brian H.'
'Schlueter, John A.'
'Geiser, Urs'
'Wang, H. Hau'
'Morales, Emilio'
'Parakka, James P.'
'Thomas, Seddon Y.'
'Williams, Jack M.'
'Nixon, Paul G.'
'Winter, R. W.'
'Gard, Gary L.'
'Koo, H.-J.'
'Whangbo, M.-H.'

_publ_section_title
;
 Comparison of the Crystal and Electronic Structures of Three 2:1 Salts
 of the Organic Donor Molecule BEDT-TTF with Pentafluorothiomethylsulfonate
 Anions SF~5~CH~2~SO~3~^-^, SF~5~CHFSO~3~^-^, and SF~5~CF~2~SO~3~^-^
;
_journal_coden_ASTM CMATEX
_journal_issue 2
_journal_name_full 'Chemistry of Materials'
_journal_page_first 343
_journal_page_last 351
_journal_paper_doi 10.1021/cm990238q
_journal_volume 12
_journal_year 2000
_chemical_compound_source 'grown by electrocrystallization'
_chemical_formula_moiety '2(C10 H8 S8)0.5+  (SF5CF2SO3)-'
_chemical_formula_sum 'C21 H16 F7 O3 S18'
_chemical_formula_weight 1026.42
_chemical_name_systematic
;
 Bis(ethylenedithio)tetrathiafulvalenium pentafluorothiodifluoromethylsulfonate
;
_space_group_IT_number 2
_symmetry_cell_setting triclinic
_symmetry_space_group_name_Hall '-P 1'
_symmetry_space_group_name_H-M 'P -1'
_atom_sites_solution_hydrogens geom
_atom_sites_solution_primary direct
_atom_sites_solution_secondary difmap
_audit_creation_method SHELXL-97
_cell_angle_alpha 81.3230(10)
_cell_angle_beta 87.4160(10)
_cell_angle_gamma 74.9940(10)
_cell_formula_units_Z 2
_cell_length_a 7.6994(2)
_cell_length_b 13.1514(2)
_cell_length_c 17.6425(4)
_cell_measurement_reflns_used 7321
_cell_measurement_temperature 120(2)
_cell_measurement_theta_max 28
_cell_measurement_theta_min 2
_cell_volume 1705.74(6)
_computing_cell_refinement 'SAINT  (Siemens/Bruker 1994)'
_computing_data_collection 'SMART  (Siemens/Bruker 1994)'
_computing_data_reduction 'SAINT  (Siemens/Bruker 1994)'
_computing_molecular_graphics 'SHELXL-97 (Sheldrick, 1997)'
_computing_publication_material 'SHELXL-97 (Sheldrick, 1997)'
_computing_structure_refinement 'SHELXL-97 (Sheldrick, 1997)'
_computing_structure_solution 'SHELXS-97 (Sheldrick, 1990)'
_diffrn_ambient_temperature 120(2)
_diffrn_measured_fraction_theta_full 0.865
_diffrn_measured_fraction_theta_max 0.865
_diffrn_measurement_device_type 'Siemens SMART diffractometer'
_diffrn_measurement_method 'Area detector  \w-scans'
_diffrn_radiation_monochromator graphite
_diffrn_radiation_source 'fine-focus sealed tube'
_diffrn_radiation_type MoK\a
_diffrn_radiation_wavelength 0.71073
_diffrn_reflns_av_R_equivalents 0.0219
_diffrn_reflns_av_sigmaI/netI 0.0443
_diffrn_reflns_limit_h_max 9
_diffrn_reflns_limit_h_min -10
_diffrn_reflns_limit_k_max 17
_diffrn_reflns_limit_k_min -15
_diffrn_reflns_limit_l_max 19
_diffrn_reflns_limit_l_min -22
_diffrn_reflns_number 11179
_diffrn_reflns_theta_full 28.26
_diffrn_reflns_theta_max 28.26
_diffrn_reflns_theta_min 1.62
_exptl_absorpt_coefficient_mu 1.206
_exptl_absorpt_correction_T_max 0.863
_exptl_absorpt_correction_T_min 0.760
_exptl_absorpt_correction_type SADABS
_exptl_crystal_colour black
_exptl_crystal_density_diffrn 1.998
_exptl_crystal_description rod-like
_exptl_crystal_F_000 1034
_exptl_crystal_size_max ?
_exptl_crystal_size_mid ?
_exptl_crystal_size_min ?
_refine_diff_density_max 0.905
_refine_diff_density_min -0.643
_refine_diff_density_rms 0.125
_refine_ls_extinction_method none
_refine_ls_goodness_of_fit_ref 1.007
_refine_ls_hydrogen_treatment mixed
_refine_ls_matrix_type full
_refine_ls_number_parameters 442
_refine_ls_number_reflns 7321
_refine_ls_number_restraints 0
_refine_ls_restrained_S_all 1.007
_refine_ls_R_factor_all 0.0653
_refine_ls_R_factor_gt 0.0450
_refine_ls_shift/su_max 0.035
_refine_ls_shift/su_mean 0.004
_refine_ls_structure_factor_coef Fsqd
_refine_ls_weighting_details 'calc w=1/[\s^2^(Fo^2^)+(0.0517P)^2^+3.0005P] where P=(Fo^2^+2Fc^2^)/3'
_refine_ls_weighting_scheme calc
_refine_ls_wR_factor_gt 0.1051
_refine_ls_wR_factor_ref 0.1161
_reflns_number_gt 5603
_reflns_number_total 7321
_reflns_threshold_expression >2sigma(I)
_cod_data_source_file cm990238q.cif
_cod_data_source_block ET2SO3CF2SF5
_cod_depositor_comments
;
The following automatic conversions were performed:
'_symmetry_cell_setting' value 'Triclinic' changed to 'triclinic'
according to '/home/saulius/struct/CIF-dictionaries/cif_core.dic'
dictionary named 'cif_core.dic' version 2.4.1 from 2010-06-29.

Automatic conversion script
Id: cif_fix_enum 1527 2010-12-29 10:47:43Z saulius 
;
_cod_original_sg_symbol_H-M P1
_cod_database_code 4000027

loop_
_symmetry_equiv_pos_as_xyz
'x, y, z'
'-x, -y, -z'

loop_
_atom_site_label
_atom_site_type_symbol
_atom_site_fract_x
_atom_site_fract_y
_atom_site_fract_z
_atom_site_U_iso_or_equiv
_atom_site_adp_type
_atom_site_occupancy
_atom_site_symmetry_multiplicity
_atom_site_calc_flag
_atom_site_refinement_flags
_atom_site_disorder_assembly
_atom_site_disorder_group
S1 S 0.76128(12) 0.57166(6) 0.44676(5) 0.01491(18) Uani 1 1 d . . .
S2 S 0.77054(11) 0.34601(6) 0.49323(5) 0.01401(17) Uani 1 1 d . . .
S3 S 0.62706(11) 0.61840(6) 0.61893(4) 0.01285(17) Uani 1 1 d . . .
S4 S 0.65513(11) 0.39000(6) 0.66444(4) 0.01294(17) Uani 1 1 d . . .
S5 S 0.90061(12) 0.54440(7) 0.28863(5) 0.01734(19) Uani 1 1 d . . .
S6 S 0.89520(12) 0.27681(6) 0.34653(5) 0.01615(18) Uani 1 1 d . . .
S7 S 0.51251(11) 0.67608(6) 0.77366(5) 0.01267(17) Uani 1 1 d . . .
S8 S 0.57261(12) 0.40318(6) 0.82758(5) 0.01525(18) Uani 1 1 d . . .
C1 C 0.7287(4) 0.4726(2) 0.51930(18) 0.0122(6) Uani 1 1 d . . .
C2 C 0.6762(4) 0.4921(2) 0.59206(18) 0.0116(6) Uani 1 1 d . . .
C3 C 0.8390(4) 0.4858(2) 0.37814(18) 0.0128(6) Uani 1 1 d . . .
C4 C 0.8409(4) 0.3824(2) 0.39961(18) 0.0113(6) Uani 1 1 d . . .
C5 C 0.5748(4) 0.5773(2) 0.71432(18) 0.0120(6) Uani 1 1 d . . .
C6 C 0.5935(4) 0.4716(2) 0.73616(18) 0.0115(6) Uani 1 1 d . . .
C7 C 0.8777(4) 0.4468(2) 0.23003(18) 0.0130(6) Uani 1 1 d . . .
H7A H 0.7489 0.4481 0.2279 0.016 Uiso 1 1 calc R . .
H7B H 0.9173 0.4679 0.1772 0.016 Uiso 1 1 calc R . .
C8 C 0.9831(4) 0.3341(2) 0.25783(18) 0.0133(6) Uani 1 1 d . . .
H8A H 1.1099 0.3337 0.2656 0.016 Uiso 1 1 calc R . .
H8B H 0.9813 0.2892 0.2178 0.016 Uiso 1 1 calc R . .
C9 C 0.6200(4) 0.5978(3) 0.86021(18) 0.0132(6) Uani 1 1 d . . .
H9A H 0.7497 0.5696 0.8498 0.016 Uiso 1 1 calc R . .
H9B H 0.6089 0.6442 0.9003 0.016 Uiso 1 1 calc R . .
C10 C 0.5390(4) 0.5059(3) 0.88979(19) 0.0140(7) Uani 1 1 d . . .
H10A H 0.4083 0.5344 0.8974 0.017 Uiso 1 1 calc R . .
H10B H 0.5916 0.4725 0.9405 0.017 Uiso 1 1 calc R . .
S11 S 0.34587(11) 0.10873(6) 0.33384(4) 0.01335(17) Uani 1 1 d . . .
S12 S 0.37325(11) -0.11937(6) 0.37925(5) 0.01349(17) Uani 1 1 d . . .
S13 S 0.23144(11) 0.15237(6) 0.50548(5) 0.01421(18) Uani 1 1 d . . .
S14 S 0.24488(12) -0.07387(6) 0.55166(5) 0.01524(18) Uani 1 1 d . . .
S15 S 0.42740(12) 0.09642(6) 0.17083(5) 0.01709(19) Uani 1 1 d . . .
S16 S 0.48120(11) -0.17670(6) 0.22400(5) 0.01525(18) Uani 1 1 d . . .
S17 S 0.11125(12) 0.21884(6) 0.65372(5) 0.01634(18) Uani 1 1 d . . .
S18 S 0.11719(12) -0.05145(7) 0.71091(5) 0.01826(19) Uani 1 1 d . . .
C11 C 0.3255(4) 0.0066(2) 0.40649(18) 0.0116(6) Uani 1 1 d . . .
C12 C 0.2751(4) 0.0256(2) 0.47932(18) 0.0119(6) Uani 1 1 d . . .
C13 C 0.4038(4) 0.0279(2) 0.26193(18) 0.0117(6) Uani 1 1 d . . .
C14 C 0.4222(4) -0.0779(2) 0.28322(18) 0.0116(6) Uani 1 1 d . . .
C15 C 0.1662(4) 0.1142(2) 0.59971(17) 0.0120(6) Uani 1 1 d . . .
C16 C 0.1709(4) 0.0103(2) 0.62113(18) 0.0120(6) Uani 1 1 d . . .
C17 C 0.4660(5) -0.0066(3) 0.10871(19) 0.0160(7) Uani 1 1 d . . .
H17A H 0.4193 0.0268 0.0570 0.019 Uiso 1 1 calc R . .
H17B H 0.5973 -0.0364 0.1037 0.019 Uiso 1 1 calc R . .
C18 C 0.3798(4) -0.0973(3) 0.13631(19) 0.0176(7) Uani 1 1 d . . .
H18A H 0.3923 -0.1434 0.0959 0.021 Uiso 1 1 calc R . .
H18B H 0.2498 -0.0678 0.1453 0.021 Uiso 1 1 calc R . .
C19 C 0.0163(4) 0.1594(3) 0.73943(19) 0.0162(7) Uani 1 1 d . . .
H19A H 0.0066 0.2056 0.7797 0.019 Uiso 1 1 calc R . .
H19B H -0.1067 0.1561 0.7281 0.019 Uiso 1 1 calc R . .
C20 C 0.1260(4) 0.0482(2) 0.77022(18) 0.0142(7) Uani 1 1 d . . .
H20A H 0.0816 0.0271 0.8222 0.017 Uiso 1 1 calc R . .
H20B H 0.2529 0.0497 0.7749 0.017 Uiso 1 1 calc R . .
S21 S 0.11373(11) 0.31315(7) -0.02800(5) 0.01577(18) Uani 1 1 d . . .
F1 F 0.2162(3) 0.40413(17) -0.03860(13) 0.0275(5) Uani 1 1 d . . .
F2 F 0.2818(3) 0.23828(19) 0.01673(16) 0.0416(7) Uani 1 1 d . . .
F3 F 0.2044(3) 0.2789(2) -0.10604(14) 0.0419(7) Uani 1 1 d . . .
F4 F -0.0468(3) 0.39390(19) -0.07350(16) 0.0428(7) Uani 1 1 d . . .
F5 F 0.0345(4) 0.3520(2) 0.04863(14) 0.0438(7) Uani 1 1 d . . .
C21 C -0.0080(4) 0.2028(3) -0.01989(19) 0.0144(7) Uani 1 1 d . . .
F6 F 0.1185(3) 0.11133(16) -0.01205(16) 0.0367(6) Uani 1 1 d . . .
F7 F -0.0828(3) 0.2129(2) -0.08845(12) 0.0337(6) Uani 1 1 d . . .
S22 S -0.18268(13) 0.19845(7) 0.05505(5) 0.0201(2) Uani 1 1 d . . .
O1 O -0.2469(3) 0.1114(2) 0.03802(15) 0.0243(6) Uani 1 1 d . . .
O2 O -0.3044(4) 0.3019(2) 0.0391(2) 0.0468(9) Uani 1 1 d . . .
O3 O -0.0823(5) 0.1771(3) 0.12554(16) 0.0443(9) Uani 1 1 d . . .

loop_
_atom_site_aniso_label
_atom_site_aniso_U_11
_atom_site_aniso_U_22
_atom_site_aniso_U_33
_atom_site_aniso_U_23
_atom_site_aniso_U_13
_atom_site_aniso_U_12
S1 0.0261(4) 0.0096(4) 0.0106(4) -0.0040(3) 0.0061(3) -0.0069(3)
S2 0.0242(4) 0.0097(4) 0.0086(4) -0.0031(3) 0.0045(3) -0.0048(3)
S3 0.0203(4) 0.0099(4) 0.0094(4) -0.0031(3) 0.0031(3) -0.0051(3)
S4 0.0210(4) 0.0083(4) 0.0092(4) -0.0029(3) 0.0031(3) -0.0027(3)
S5 0.0316(5) 0.0131(4) 0.0098(4) -0.0033(3) 0.0066(3) -0.0103(3)
S6 0.0286(5) 0.0099(4) 0.0101(4) -0.0039(3) 0.0066(3) -0.0049(3)
S7 0.0175(4) 0.0102(4) 0.0108(4) -0.0052(3) 0.0024(3) -0.0028(3)
S8 0.0262(4) 0.0104(4) 0.0087(4) -0.0024(3) 0.0034(3) -0.0037(3)
C1 0.0171(16) 0.0112(15) 0.0091(15) -0.0019(12) 0.0031(13) -0.0052(12)
C2 0.0173(16) 0.0099(15) 0.0070(14) -0.0021(12) 0.0024(12) -0.0022(12)
C3 0.0177(16) 0.0120(15) 0.0085(15) -0.0038(12) 0.0034(13) -0.0029(12)
C4 0.0140(15) 0.0107(15) 0.0094(15) -0.0038(12) 0.0011(12) -0.0026(12)
C5 0.0141(15) 0.0141(16) 0.0084(15) -0.0033(12) 0.0005(12) -0.0038(12)
C6 0.0140(15) 0.0116(15) 0.0084(15) -0.0038(12) 0.0029(12) -0.0018(12)
C7 0.0156(15) 0.0122(15) 0.0111(15) -0.0032(12) 0.0030(13) -0.0034(12)
C8 0.0181(16) 0.0135(16) 0.0083(15) -0.0012(12) 0.0016(13) -0.0048(12)
C9 0.0144(15) 0.0171(16) 0.0108(15) -0.0073(13) 0.0017(13) -0.0062(13)
C10 0.0174(16) 0.0138(16) 0.0106(15) -0.0057(13) 0.0027(13) -0.0017(12)
S11 0.0213(4) 0.0090(4) 0.0091(4) -0.0028(3) 0.0036(3) -0.0024(3)
S12 0.0223(4) 0.0106(4) 0.0090(4) -0.0037(3) 0.0046(3) -0.0063(3)
S13 0.0253(4) 0.0090(4) 0.0081(4) -0.0025(3) 0.0043(3) -0.0040(3)
S14 0.0274(4) 0.0107(4) 0.0098(4) -0.0041(3) 0.0064(3) -0.0085(3)
S15 0.0300(5) 0.0126(4) 0.0075(4) -0.0020(3) 0.0025(3) -0.0034(3)
S16 0.0238(4) 0.0138(4) 0.0106(4) -0.0070(3) 0.0055(3) -0.0071(3)
S17 0.0279(5) 0.0099(4) 0.0110(4) -0.0045(3) 0.0074(3) -0.0041(3)
S18 0.0345(5) 0.0138(4) 0.0098(4) -0.0041(3) 0.0080(4) -0.0123(4)
C11 0.0160(15) 0.0113(15) 0.0086(15) -0.0036(12) 0.0026(13) -0.0045(12)
C12 0.0178(16) 0.0104(15) 0.0083(15) -0.0025(12) 0.0021(13) -0.0048(12)
C13 0.0129(15) 0.0136(15) 0.0086(15) -0.0044(12) 0.0018(12) -0.0019(12)
C14 0.0139(15) 0.0116(15) 0.0103(15) -0.0046(12) 0.0030(12) -0.0038(12)
C15 0.0174(16) 0.0116(15) 0.0053(14) -0.0014(12) 0.0011(12) -0.0011(12)
C16 0.0166(16) 0.0134(15) 0.0079(15) -0.0064(12) 0.0033(13) -0.0050(12)
C17 0.0232(17) 0.0170(17) 0.0085(15) -0.0059(13) 0.0033(13) -0.0047(13)
C18 0.0186(17) 0.0251(18) 0.0116(16) -0.0082(14) 0.0015(14) -0.0071(14)
C19 0.0198(17) 0.0163(17) 0.0109(16) -0.0027(13) 0.0049(13) -0.0021(13)
C20 0.0189(16) 0.0150(16) 0.0099(15) -0.0059(13) 0.0018(13) -0.0043(13)
S21 0.0180(4) 0.0154(4) 0.0137(4) -0.0003(3) 0.0001(3) -0.0050(3)
F1 0.0330(12) 0.0234(11) 0.0296(12) 0.0026(10) 0.0014(10) -0.0174(9)
F2 0.0372(14) 0.0273(13) 0.0595(18) 0.0140(12) -0.0252(13) -0.0145(11)
F3 0.0425(14) 0.0607(17) 0.0349(14) -0.0247(13) 0.0280(12) -0.0301(13)
F4 0.0269(13) 0.0311(14) 0.0629(18) 0.0226(13) -0.0151(13) -0.0082(10)
F5 0.0734(18) 0.0411(15) 0.0353(14) -0.0271(12) 0.0326(14) -0.0406(14)
C21 0.0153(16) 0.0149(16) 0.0137(16) -0.0063(13) 0.0021(13) -0.0031(12)
F6 0.0233(11) 0.0130(11) 0.0736(19) -0.0147(11) 0.0093(12) -0.0013(9)
F7 0.0395(13) 0.0627(17) 0.0114(10) -0.0099(11) 0.0022(10) -0.0330(13)
S22 0.0297(5) 0.0156(4) 0.0170(4) -0.0060(3) 0.0124(4) -0.0092(3)
O1 0.0299(14) 0.0261(14) 0.0232(14) -0.0098(11) 0.0093(12) -0.0163(11)
O2 0.0369(17) 0.0219(15) 0.072(2) -0.0016(15) 0.0352(17) 0.0015(12)
O3 0.079(2) 0.060(2) 0.0108(13) -0.0041(14) 0.0042(15) -0.0498(19)

loop_
_atom_type_symbol
_atom_type_description
_atom_type_scat_dispersion_real
_atom_type_scat_dispersion_imag
_atom_type_scat_source
C C 0.0033 0.0016 'International Tables Vol C Tables 4.2.6.8 and 6.1.1.4'
H H 0.0000 0.0000 'International Tables Vol C Tables 4.2.6.8 and 6.1.1.4'
O O 0.0106 0.0060 'International Tables Vol C Tables 4.2.6.8 and 6.1.1.4'
F F 0.0171 0.0103 'International Tables Vol C Tables 4.2.6.8 and 6.1.1.4'
S S 0.1246 0.1234 'International Tables Vol C Tables 4.2.6.8 and 6.1.1.4'

loop_
_geom_angle_atom_site_label_1
_geom_angle_atom_site_label_2
_geom_angle_atom_site_label_3
_geom_angle
_geom_angle_site_symmetry_1
_geom_angle_site_symmetry_3
_geom_angle_publ_flag
C1 S1 C3 95.42(15) . . ?
C1 S2 C4 95.45(15) . . ?
C2 S3 C5 95.23(15) . . ?
C2 S4 C6 95.37(15) . . ?
C3 S5 C7 99.87(15) . . ?
C4 S6 C8 102.86(15) . . ?
C5 S7 C9 97.49(15) . . ?
C6 S8 C10 103.66(15) . . ?
C2 C1 S2 122.0(2) . . ?
C2 C1 S1 122.7(2) . . ?
S2 C1 S1 115.22(17) . . ?
C1 C2 S3 123.0(2) . . ?
C1 C2 S4 121.5(2) . . ?
S3 C2 S4 115.47(17) . . ?
C4 C3 S5 127.1(2) . . ?
C4 C3 S1 116.6(2) . . ?
S5 C3 S1 116.33(18) . . ?
C3 C4 S6 129.8(3) . . ?
C3 C4 S2 117.2(2) . . ?
S6 C4 S2 112.94(17) . . ?
C6 C5 S7 126.0(2) . . ?
C6 C5 S3 117.2(2) . . ?
S7 C5 S3 116.67(18) . . ?
C5 C6 S8 129.0(2) . . ?
C5 C6 S4 116.6(2) . . ?
S8 C6 S4 114.38(17) . . ?
C8 C7 S5 114.7(2) . . ?
C7 C8 S6 113.0(2) . . ?
C10 C9 S7 112.5(2) . . ?
C9 C10 S8 114.9(2) . . ?
C11 S11 C13 95.53(15) . . ?
C11 S12 C14 95.41(15) . . ?
C12 S13 C15 95.13(15) . . ?
C12 S14 C16 95.64(15) . . ?
C13 S15 C17 103.59(15) . . ?
C14 S16 C18 97.87(15) . . ?
C15 S17 C19 101.71(15) . . ?
C16 S18 C20 100.54(15) . . ?
C12 C11 S12 123.0(3) . . ?
C12 C11 S11 121.7(2) . . ?
S12 C11 S11 115.25(17) . . ?
C11 C12 S14 122.6(2) . . ?
C11 C12 S13 122.1(2) . . ?
S14 C12 S13 115.32(17) . . ?
C14 C13 S11 116.9(2) . . ?
C14 C13 S15 128.7(2) . . ?
S11 C13 S15 114.38(18) . . ?
C13 C14 S16 126.7(2) . . ?
C13 C14 S12 116.8(2) . . ?
S16 C14 S12 116.45(18) . . ?
C16 C15 S17 129.4(2) . . ?
C16 C15 S13 117.4(2) . . ?
S17 C15 S13 113.13(18) . . ?
C15 C16 S18 127.9(2) . . ?
C15 C16 S14 116.4(2) . . ?
S18 C16 S14 115.67(18) . . ?
C18 C17 S15 114.8(2) . . ?
C17 C18 S16 112.1(2) . . ?
C20 C19 S17 113.5(2) . . ?
C19 C20 S18 113.8(2) . . ?
F5 S21 F4 90.43(16) . . ?
F5 S21 F2 89.57(16) . . ?
F4 S21 F2 176.08(13) . . ?
F5 S21 F1 88.23(12) . . ?
F4 S21 F1 87.99(13) . . ?
F2 S21 F1 88.09(12) . . ?
F5 S21 F3 175.79(14) . . ?
F4 S21 F3 90.34(16) . . ?
F2 S21 F3 89.38(16) . . ?
F1 S21 F3 87.66(13) . . ?
F5 S21 C21 94.21(13) . . ?
F4 S21 C21 91.28(14) . . ?
F2 S21 C21 92.63(14) . . ?
F1 S21 C21 177.46(14) . . ?
F3 S21 C21 89.91(14) . . ?
F6 C21 F7 106.7(3) . . ?
F6 C21 S22 110.1(2) . . ?
F7 C21 S22 108.8(2) . . ?
F6 C21 S21 106.5(2) . . ?
F7 C21 S21 105.3(2) . . ?
S22 C21 S21 118.76(17) . . ?
O2 S22 O1 115.97(19) . . ?
O2 S22 O3 116.0(2) . . ?
O1 S22 O3 114.76(17) . . ?
O2 S22 C21 102.79(16) . . ?
O1 S22 C21 100.91(15) . . ?
O3 S22 C21 103.21(17) . . ?

loop_
_geom_bond_atom_site_label_1
_geom_bond_atom_site_label_2
_geom_bond_distance
_geom_bond_site_symmetry_2
_geom_bond_publ_flag
S1 C1 1.742(3) . ?
S1 C3 1.759(3) . ?
S2 C1 1.740(3) . ?
S2 C4 1.751(3) . ?
S3 C2 1.739(3) . ?
S3 C5 1.750(3) . ?
S4 C2 1.742(3) . ?
S4 C6 1.752(3) . ?
S5 C3 1.751(3) . ?
S5 C7 1.811(3) . ?
S6 C4 1.743(3) . ?
S6 C8 1.813(3) . ?
S7 C5 1.748(3) . ?
S7 C9 1.810(3) . ?
S8 C6 1.746(3) . ?
S8 C10 1.827(3) . ?
C1 C2 1.369(4) . ?
C3 C4 1.352(4) . ?
C5 C6 1.357(4) . ?
C7 C8 1.514(4) . ?
C9 C10 1.514(4) . ?
S11 C11 1.744(3) . ?
S11 C13 1.746(3) . ?
S12 C11 1.738(3) . ?
S12 C14 1.755(3) . ?
S13 C12 1.741(3) . ?
S13 C15 1.753(3) . ?
S14 C12 1.739(3) . ?
S14 C16 1.753(3) . ?
S15 C13 1.746(3) . ?
S15 C17 1.826(3) . ?
S16 C14 1.745(3) . ?
S16 C18 1.815(4) . ?
S17 C15 1.744(3) . ?
S17 C19 1.809(3) . ?
S18 C16 1.751(3) . ?
S18 C20 1.812(3) . ?
C11 C12 1.366(4) . ?
C13 C14 1.358(4) . ?
C15 C16 1.352(4) . ?
C17 C18 1.518(5) . ?
C19 C20 1.520(4) . ?
S21 F5 1.560(2) . ?
S21 F4 1.566(2) . ?
S21 F2 1.570(2) . ?
S21 F1 1.580(2) . ?
S21 F3 1.589(2) . ?
S21 C21 1.907(3) . ?
C21 F6 1.330(4) . ?
C21 F7 1.337(4) . ?
C21 S22 1.848(3) . ?
S22 O2 1.434(3) . ?
S22 O1 1.433(3) . ?
S22 O3 1.447(3) . ?
